data_1507139
loop_
_publ_author_name
'Liu, Xiaogang'
'Cole, Jacqueline M.'
'Waddell, Paul G.'
'Lin, Tze-Chia'
'Radia, Jignesh'
'Zeidler, Anita'

_publ_section_title
;
 Molecular origins of optoelectronic properties in coumarin dyes: toward
 designer solar cell and laser applications.
;
_journal_issue 1
_journal_name_full 'The journal of physical chemistry. A'
_journal_page_first 727
_journal_page_last 737
_journal_paper_doi 10.1021/jp209925y
_journal_volume 116
_journal_year 2012
_chemical_formula_moiety 'C22 H18 N2 O3'
_chemical_formula_sum 'C22 H18 N2 O3'
_chemical_formula_weight 358.38
_chemical_name_common 'Coumarin 525'
_space_group_IT_number 14
_symmetry_cell_setting monoclinic
_symmetry_space_group_name_Hall '-P 2ybc'
_symmetry_space_group_name_H-M 'P 1 21/c 1'
_atom_sites_solution_hydrogens geom
_atom_sites_solution_primary direct
_atom_sites_solution_secondary difmap
_audit_creation_method SHELXL-97
_cell_angle_alpha 90.00
_cell_angle_beta 97.2558(12)
_cell_angle_gamma 90.00
_cell_formula_units_Z 4
_cell_length_a 13.1252(4)
_cell_length_b 7.3464(2)
_cell_length_c 17.3911(7)
_cell_measurement_reflns_used 4182
_cell_measurement_temperature 180(2)
_cell_measurement_theta_max 27.485
_cell_measurement_theta_min 0.998
_cell_volume 1663.47(10)
_computing_cell_refinement 'HKL Scalepack (Otwinowski & Minor 1997)'
_computing_data_collection 'Collect (Nonius BV, 1997-2000)'
_computing_data_reduction 'HKL Denzo and Scalepack'
_computing_structure_refinement 'SHELXL-97 (Sheldrick, 1997)'
_computing_structure_solution 'SHELXS-97 (Sheldrick, 1990)'
_diffrn_ambient_temperature 180(2)
_diffrn_detector_area_resol_mean 9
_diffrn_measured_fraction_theta_full 0.965
_diffrn_measured_fraction_theta_max 0.935
_diffrn_measurement_device_type KappaCCD
_diffrn_measurement_method CCD
_diffrn_radiation_monochromator graphite
_diffrn_radiation_source 'fine-focus sealed tube'
_diffrn_radiation_type MoK\a
_diffrn_radiation_wavelength 0.71073
_diffrn_reflns_av_R_equivalents 0.0420
_diffrn_reflns_av_sigmaI/netI 0.0533
_diffrn_reflns_limit_h_max 16
_diffrn_reflns_limit_h_min -17
_diffrn_reflns_limit_k_max 8
_diffrn_reflns_limit_k_min -7
_diffrn_reflns_limit_l_max 22
_diffrn_reflns_limit_l_min -22
_diffrn_reflns_number 8478
_diffrn_reflns_theta_full 25.00
_diffrn_reflns_theta_max 27.48
_diffrn_reflns_theta_min 3.68
_exptl_absorpt_coefficient_mu 0.096
_exptl_absorpt_correction_T_max 0.993
_exptl_absorpt_correction_T_min 0.933
_exptl_absorpt_correction_type multi-scan
_exptl_absorpt_process_details 'Sortav Blessing (1997)'
_exptl_crystal_colour orange
_exptl_crystal_density_diffrn 1.431
_exptl_crystal_density_method 'not measured'
_exptl_crystal_description needle
_exptl_crystal_F_000 752
_exptl_crystal_size_max 0.59
_exptl_crystal_size_mid 0.12
_exptl_crystal_size_min 0.10
_refine_diff_density_max 0.245
_refine_diff_density_min -0.219
_refine_diff_density_rms 0.046
_refine_ls_extinction_method none
_refine_ls_goodness_of_fit_ref 1.018
_refine_ls_hydrogen_treatment constr
_refine_ls_matrix_type full
_refine_ls_number_parameters 251
_refine_ls_number_reflns 3580
_refine_ls_number_restraints 0
_refine_ls_restrained_S_all 1.018
_refine_ls_R_factor_all 0.0794
_refine_ls_R_factor_gt 0.0525
_refine_ls_shift/su_max 0.001
_refine_ls_shift/su_mean 0.000
_refine_ls_structure_factor_coef Fsqd
_refine_ls_weighting_details 'calc w=1/[\s^2^(Fo^2^)+(0.0496P)^2^+0.9759P] where P=(Fo^2^+2Fc^2^)/3'
_refine_ls_weighting_scheme calc
_refine_ls_wR_factor_gt 0.1191
_refine_ls_wR_factor_ref 0.1363
_reflns_number_gt 2582
_reflns_number_total 3580
_reflns_threshold_expression >2sigma(I)
_cod_data_source_file jp209925y_si_002.cif
_cod_data_source_block coumarin525
_cod_original_sg_symbol_H-M 'P 21/c'
_cod_database_code 1507139

loop_
_symmetry_equiv_pos_as_xyz
'x, y, z'
'-x, y+1/2, -z+1/2'
'-x, -y, -z'
'x, -y-1/2, z-1/2'

loop_
_atom_site_label
_atom_site_type_symbol
_atom_site_fract_x
_atom_site_fract_y
_atom_site_fract_z
_atom_site_U_iso_or_equiv
_atom_site_adp_type
_atom_site_occupancy
_atom_site_symmetry_multiplicity
_atom_site_calc_flag
_atom_site_refinement_flags
_atom_site_disorder_assembly
_atom_site_disorder_group
C1 C 0.73823(17) 0.8690(3) 0.92993(12) 0.0355(5) Uani 1 1 d . . .
C2 C 0.67295(14) 0.8471(3) 1.05945(11) 0.0291(4) Uani 1 1 d . . .
C3 C 0.65531(14) 0.8325(2) 0.97563(11) 0.0287(4) Uani 1 1 d . . .
C4 C 0.56068(15) 0.7815(2) 0.93992(11) 0.0313(4) Uani 1 1 d . . .
H4 H 0.5501 0.7742 0.8849 0.038 Uiso 1 1 calc R . .
C5 C 0.38008(15) 0.6870(3) 0.94723(11) 0.0331(4) Uani 1 1 d . . .
H5 H 0.3667 0.6799 0.8923 0.040 Uiso 1 1 calc R . .
C6 C 0.30288(15) 0.6459(3) 0.99004(11) 0.0333(4) Uani 1 1 d . . .
C7 C 0.32232(14) 0.6562(2) 1.07285(11) 0.0278(4) Uani 1 1 d . A .
C8 C 0.42113(14) 0.7067(2) 1.10930(10) 0.0265(4) Uani 1 1 d . . .
C9 C 0.49549(13) 0.7478(2) 1.06252(10) 0.0260(4) Uani 1 1 d . . .
C10 C 0.47878(14) 0.7395(2) 0.98132(10) 0.0277(4) Uani 1 1 d . . .
C12 C 0.26236(15) 0.6105(3) 1.20085(12) 0.0361(5) Uani 1 1 d . A 1
H12A H 0.2194 0.5128 1.2192 0.043 Uiso 1 1 calc R A 1
H12B H 0.2407 0.7275 1.2219 0.043 Uiso 1 1 calc R A 1
C13 C 0.37344(15) 0.5756(3) 1.23068(11) 0.0360(5) Uani 1 1 d . A 1
H13A H 0.3924 0.4507 1.2165 0.043 Uiso 1 1 calc R A 1
H13B H 0.3835 0.5852 1.2879 0.043 Uiso 1 1 calc R A 1
C14 C 0.44235(15) 0.7124(3) 1.19655(10) 0.0347(5) Uani 1 1 d . A 1
H14A H 0.4289 0.8362 1.2153 0.042 Uiso 1 1 calc R A 1
H14B H 0.5153 0.6824 1.2133 0.042 Uiso 1 1 calc R A 1
C17 C 0.98076(15) 0.9782(3) 0.87792(12) 0.0367(5) Uani 1 1 d . . .
H17 H 1.0305 1.0054 0.9210 0.044 Uiso 1 1 calc R . .
C18 C 1.00406(17) 0.9839(3) 0.80265(13) 0.0412(5) Uani 1 1 d . . .
H18 H 1.0716 1.0164 0.7937 0.049 Uiso 1 1 calc R . .
C19 C 0.93147(18) 0.9436(3) 0.73983(13) 0.0446(5) Uani 1 1 d . . .
H19 H 0.9511 0.9479 0.6891 0.054 Uiso 1 1 calc R . .
C20 C 0.83139(17) 0.8973(3) 0.74877(12) 0.0402(5) Uani 1 1 d . . .
H20 H 0.7815 0.8699 0.7059 0.048 Uiso 1 1 calc R . .
C21 C 0.80884(15) 0.8935(3) 0.82411(11) 0.0311(4) Uani 1 1 d . . .
C22 C 0.88067(15) 0.9307(2) 0.88710(11) 0.0301(4) Uani 1 1 d . . .
C11A C 0.13971(15) 0.5843(3) 1.08217(14) 0.0408(5) Uani 0.855(4) 1 d P A 1
H11A H 0.0928 0.6424 1.1152 0.049 Uiso 0.855(4) 1 calc PR A 1
H11B H 0.1263 0.4517 1.0818 0.049 Uiso 0.855(4) 1 calc PR A 1
C15A C 0.11672(18) 0.6551(3) 1.00240(15) 0.0392(7) Uani 0.855(4) 1 d P A 1
H15A H 0.1171 0.7898 1.0032 0.047 Uiso 0.855(4) 1 calc PR A 1
H15B H 0.0477 0.6139 0.9795 0.047 Uiso 0.855(4) 1 calc PR A 1
C16A C 0.1968(2) 0.5861(4) 0.95415(16) 0.0372(7) Uani 0.855(4) 1 d P A 1
H16A H 0.1826 0.6347 0.9008 0.045 Uiso 0.855(4) 1 calc PR A 1
H16B H 0.1940 0.4516 0.9513 0.045 Uiso 0.855(4) 1 calc PR A 1
C11B C 0.13971(15) 0.5843(3) 1.08217(14) 0.0408(5) Uani 0.145(4) 1 d P A 2
H11C H 0.0977 0.6946 1.0873 0.049 Uiso 0.145(4) 1 calc PR A 2
H11D H 0.1100 0.4830 1.1096 0.049 Uiso 0.145(4) 1 calc PR A 2
C15B C 0.1391(11) 0.528(2) 0.9824(9) 0.0392(7) Uani 0.145(4) 1 d P A 2
H15C H 0.1683 0.4051 0.9782 0.047 Uiso 0.145(4) 1 calc PR A 2
H15D H 0.0673 0.5260 0.9568 0.047 Uiso 0.145(4) 1 calc PR A 2
C16B C 0.1999(14) 0.663(3) 0.9408(11) 0.0372(7) Uani 0.145(4) 1 d P A 2
H16C H 0.1718 0.7874 0.9420 0.045 Uiso 0.145(4) 1 calc PR A 2
H16D H 0.2035 0.6260 0.8864 0.045 Uiso 0.145(4) 1 calc PR A 2
N1 N 0.24575(12) 0.6171(2) 1.11619(10) 0.0337(4) Uani 1 1 d . . .
O1 O 0.59024(9) 0.80063(17) 1.09896(7) 0.0298(3) Uani 1 1 d . . .
O2 O 0.74999(10) 0.8937(2) 1.09977(8) 0.0408(4) Uani 1 1 d . . .
O3 O 0.71643(11) 0.8544(2) 0.85171(8) 0.0389(4) Uani 1 1 d . . .
N2 N 0.83306(12) 0.9117(2) 0.95442(9) 0.0286(4) Uani 1 1 d . . .

loop_
_atom_site_aniso_label
_atom_site_aniso_U_11
_atom_site_aniso_U_22
_atom_site_aniso_U_33
_atom_site_aniso_U_23
_atom_site_aniso_U_13
_atom_site_aniso_U_12
C1 0.0501(13) 0.0221(10) 0.0374(11) 0.0012(8) 0.0179(9) 0.0018(8)
C2 0.0299(10) 0.0272(10) 0.0304(10) 0.0027(7) 0.0049(8) -0.0022(8)
C3 0.0340(10) 0.0227(10) 0.0302(10) 0.0028(7) 0.0076(8) -0.0001(7)
C4 0.0401(11) 0.0279(10) 0.0259(9) 0.0015(7) 0.0037(8) 0.0020(8)
C5 0.0366(11) 0.0361(11) 0.0249(9) -0.0018(8) -0.0029(8) 0.0025(8)
C6 0.0303(10) 0.0325(11) 0.0353(10) -0.0035(8) -0.0029(8) 0.0015(8)
C7 0.0267(9) 0.0201(9) 0.0364(10) 0.0007(7) 0.0040(8) 0.0014(7)
C8 0.0283(9) 0.0233(10) 0.0273(9) -0.0002(7) 0.0014(7) -0.0003(7)
C9 0.0260(9) 0.0234(9) 0.0278(9) -0.0006(7) 0.0006(7) -0.0008(7)
C10 0.0313(10) 0.0265(10) 0.0247(9) 0.0013(7) 0.0010(7) 0.0021(7)
C12 0.0355(11) 0.0338(11) 0.0410(11) 0.0007(8) 0.0131(9) -0.0020(8)
C13 0.0396(11) 0.0387(12) 0.0309(10) 0.0019(8) 0.0089(9) -0.0013(9)
C14 0.0366(11) 0.0426(12) 0.0249(9) 0.0008(8) 0.0033(8) -0.0062(9)
C17 0.0348(11) 0.0358(11) 0.0391(11) 0.0038(9) 0.0030(9) 0.0016(9)
C18 0.0379(12) 0.0400(12) 0.0486(13) 0.0065(10) 0.0171(10) 0.0048(9)
C19 0.0534(14) 0.0485(14) 0.0359(11) 0.0037(9) 0.0213(10) 0.0075(10)
C20 0.0486(13) 0.0434(12) 0.0294(10) -0.0021(9) 0.0079(9) 0.0021(10)
C21 0.0351(10) 0.0258(10) 0.0332(10) 0.0008(8) 0.0078(8) 0.0000(8)
C22 0.0375(11) 0.0236(10) 0.0301(10) 0.0040(7) 0.0083(8) 0.0027(8)
C11A 0.0252(10) 0.0331(11) 0.0632(14) 0.0050(10) 0.0016(9) -0.0032(8)
C15A 0.0272(12) 0.0316(14) 0.0559(16) 0.0048(11) -0.0059(10) -0.0038(10)
C16A 0.0332(12) 0.0350(18) 0.0407(14) 0.0000(13) -0.0052(10) -0.0068(13)
C11B 0.0252(10) 0.0331(11) 0.0632(14) 0.0050(10) 0.0016(9) -0.0032(8)
C15B 0.0272(12) 0.0316(14) 0.0559(16) 0.0048(11) -0.0059(10) -0.0038(10)
C16B 0.0332(12) 0.0350(18) 0.0407(14) 0.0000(13) -0.0052(10) -0.0068(13)
N1 0.0276(8) 0.0323(9) 0.0411(9) 0.0043(7) 0.0039(7) -0.0020(7)
O1 0.0274(7) 0.0350(8) 0.0266(7) -0.0001(5) 0.0021(5) -0.0056(5)
O2 0.0319(8) 0.0528(9) 0.0370(8) 0.0005(7) 0.0018(6) -0.0091(6)
O3 0.0400(8) 0.0405(8) 0.0373(8) -0.0021(6) 0.0097(6) -0.0057(6)
N2 0.0326(8) 0.0284(8) 0.0261(8) 0.0036(6) 0.0091(6) -0.0023(6)

loop_
_atom_type_symbol
_atom_type_description
_atom_type_scat_dispersion_real
_atom_type_scat_dispersion_imag
_atom_type_scat_source
C C 0.0033 0.0016 'International Tables Vol C Tables 4.2.6.8 and 6.1.1.4'
H H 0.0000 0.0000 'International Tables Vol C Tables 4.2.6.8 and 6.1.1.4'
O O 0.0106 0.0060 'International Tables Vol C Tables 4.2.6.8 and 6.1.1.4'
N N 0.0061 0.0033 'International Tables Vol C Tables 4.2.6.8 and 6.1.1.4'

loop_
_geom_angle_atom_site_label_1
_geom_angle_atom_site_label_2
_geom_angle_atom_site_label_3
_geom_angle
N2 C1 O3 114.74(17)
N2 C1 C3 128.13(18)
O3 C1 C3 117.12(18)
O2 C2 O1 115.45(16)
O2 C2 C3 128.42(17)
O1 C2 C3 116.12(16)
C4 C3 C2 119.78(17)
C4 C3 C1 120.15(17)
C2 C3 C1 120.06(17)
C3 C4 C10 122.54(17)
C3 C4 H4 118.7
C10 C4 H4 118.7
C6 C5 C10 122.52(17)
C6 C5 H5 118.7
C10 C5 H5 118.7
C5 C6 C7 119.11(17)
C5 C6 C16B 110.2(7)
C7 C6 C16B 126.8(8)
C5 C6 C16A 123.06(19)
C7 C6 C16A 117.83(19)
C16B C6 C16A 23.3(7)
N1 C7 C8 120.34(17)
N1 C7 C6 119.69(17)
C8 C7 C6 119.97(17)
C9 C8 C7 117.92(16)
C9 C8 C14 122.16(16)
C7 C8 C14 119.92(16)
O1 C9 C8 117.04(15)
O1 C9 C10 119.49(16)
C8 C9 C10 123.47(17)
C4 C10 C9 118.36(17)
C4 C10 C5 124.63(17)
C9 C10 C5 117.01(17)
N1 C12 C13 111.55(16)
N1 C12 H12A 109.3
C13 C12 H12A 109.3
N1 C12 H12B 109.3
C13 C12 H12B 109.3
H12A C12 H12B 108.0
C12 C13 C14 110.50(17)
C12 C13 H13A 109.6
C14 C13 H13A 109.6
C12 C13 H13B 109.6
C14 C13 H13B 109.6
H13A C13 H13B 108.1
C8 C14 C13 109.33(16)
C8 C14 H14A 109.8
C13 C14 H14A 109.8
C8 C14 H14B 109.8
C13 C14 H14B 109.8
H14A C14 H14B 108.3
C18 C17 C22 116.26(19)
C18 C17 H17 121.9
C22 C17 H17 121.9
C17 C18 C19 121.8(2)
C17 C18 H18 119.1
C19 C18 H18 119.1
C20 C19 C18 122.1(2)
C20 C19 H19 119.0
C18 C19 H19 119.0
C21 C20 C19 115.6(2)
C21 C20 H20 122.2
C19 C20 H20 122.2
C22 C21 C20 122.91(19)
C22 C21 O3 107.78(16)
C20 C21 O3 129.31(18)
C21 C22 C17 121.36(18)
C21 C22 N2 108.16(17)
C17 C22 N2 130.48(18)
N1 C11A C15A 113.17(18)
N1 C11A H11A 108.9
C15A C11A H11A 108.9
N1 C11A H11B 108.9
C15A C11A H11B 108.9
H11A C11A H11B 107.8
C11A C15A C16A 109.2(2)
C11A C15A H15A 109.8
C16A C15A H15A 109.8
C11A C15A H15B 109.8
C16A C15A H15B 109.8
H15A C15A H15B 108.3
C15A C16A C6 109.9(2)
C15A C16A H16A 109.7
C6 C16A H16A 109.7
C15A C16A H16B 109.7
C6 C16A H16B 109.7
H16A C16A H16B 108.2
C16B C15B H15C 109.2
C16B C15B H15D 109.2
H15C C15B H15D 107.9
C15B C16B C6 99.5(12)
C15B C16B H16C 111.9
C6 C16B H16C 111.9
C15B C16B H16D 111.9
C6 C16B H16D 111.9
H16C C16B H16D 109.6
C7 N1 C12 122.56(16)
C7 N1 C11A 122.86(17)
C12 N1 C11A 114.55(16)
C9 O1 C2 123.66(14)
C1 O3 C21 104.29(15)
C1 N2 C22 105.02(16)

loop_
_geom_bond_atom_site_label_1
_geom_bond_atom_site_label_2
_geom_bond_distance
C6 C7 1.433(3)
C7 C8 1.419(2)
C8 C9 1.380(3)
C9 C10 1.403(2)
C5 C10 1.409(3)
C5 C6 1.365(3)
C9 O1 1.378(2)
C2 O1 1.398(2)
C2 C3 1.451(3)
C3 C4 1.369(3)
C4 C10 1.402(3)
C2 O2 1.205(2)
C7 N1 1.361(2)
C1 N2 1.302(3)
C1 O3 1.359(2)
C1 C3 1.452(3)
C4 H4 0.9500
C5 H5 0.9500
C6 C16B 1.511(18)
C6 C16A 1.516(3)
C8 C14 1.508(2)
C12 N1 1.462(3)
C12 C13 1.507(3)
C12 H12A 0.9900
C12 H12B 0.9900
C13 C14 1.522(3)
C13 H13A 0.9900
C13 H13B 0.9900
C14 H14A 0.9900
C14 H14B 0.9900
C17 C18 1.382(3)
C17 C22 1.388(3)
C17 H17 0.9500
C18 C19 1.388(3)
C18 H18 0.9500
C19 C20 1.385(3)
C19 H19 0.9500
C20 C21 1.379(3)
C20 H20 0.9500
C21 C22 1.379(3)
C21 O3 1.390(2)
C22 N2 1.402(2)
C11A N1 1.462(2)
C11A C15A 1.476(3)
C11A H11A 0.9900
C11A H11B 0.9900
C15A C16A 1.513(4)
C15A H15A 0.9900
C15A H15B 0.9900
C16A H16A 0.9900
C16A H16B 0.9900
C15B C16B 1.51(2)
C15B H15C 0.9900
C15B H15D 0.9900
C16B H16C 0.9900
C16B H16D 0.9900

loop_
_geom_torsion_atom_site_label_1
_geom_torsion_atom_site_label_2
_geom_torsion_atom_site_label_3
_geom_torsion_atom_site_label_4
_geom_torsion
C6 C7 N1 C11A -7.2(3)
C8 C7 N1 C12 -5.0(3)
O2 C2 C3 C4 -178.2(2)
O1 C2 C3 C4 2.1(3)
O2 C2 C3 C1 2.8(3)
O1 C2 C3 C1 -176.92(16)
N2 C1 C3 C4 -177.13(19)
O3 C1 C3 C4 1.5(3)
N2 C1 C3 C2 1.9(3)
O3 C1 C3 C2 -179.49(16)
C2 C3 C4 C10 -0.9(3)
C1 C3 C4 C10 178.13(17)
C10 C5 C6 C7 0.0(3)
C10 C5 C6 C16B 159.2(9)
C10 C5 C6 C16A -178.9(2)
C5 C6 C7 N1 179.44(17)
C16B C6 C7 N1 24.0(10)
C16A C6 C7 N1 -1.6(3)
C5 C6 C7 C8 -0.7(3)
C16B C6 C7 C8 -156.1(9)
C16A C6 C7 C8 178.32(19)
N1 C7 C8 C9 -178.98(16)
C6 C7 C8 C9 1.1(3)
N1 C7 C8 C14 1.6(3)
C6 C7 C8 C14 -178.26(17)
C7 C8 C9 O1 178.52(15)
C14 C8 C9 O1 -2.1(3)
C7 C8 C9 C10 -1.0(3)
C14 C8 C9 C10 178.42(17)
C3 C4 C10 C9 -1.0(3)
C3 C4 C10 C5 179.79(18)
O1 C9 C10 C4 1.5(3)
C8 C9 C10 C4 -178.98(17)
O1 C9 C10 C5 -179.16(16)
C8 C9 C10 C5 0.3(3)
C6 C5 C10 C4 179.44(18)
C6 C5 C10 C9 0.2(3)
N1 C12 C13 C14 53.1(2)
C9 C8 C14 C13 -150.78(18)
C7 C8 C14 C13 28.6(2)
C12 C13 C14 C8 -55.1(2)
C22 C17 C18 C19 -0.3(3)
C17 C18 C19 C20 0.7(3)
C18 C19 C20 C21 -0.2(3)
C19 C20 C21 C22 -0.8(3)
C19 C20 C21 O3 179.31(19)
C20 C21 C22 C17 1.3(3)
O3 C21 C22 C17 -178.79(17)
C20 C21 C22 N2 -178.96(18)
O3 C21 C22 N2 0.9(2)
C18 C17 C22 C21 -0.7(3)
C18 C17 C22 N2 179.63(19)
N1 C11A C15A C16A 51.3(3)
C11A C15A C16A C6 -58.4(3)
C5 C6 C16A C15A -146.7(2)
C7 C6 C16A C15A 34.3(3)
C16B C6 C16A C15A -85(2)
C5 C6 C16B C15B 152.8(10)
C7 C6 C16B C15B -50.0(16)
C16A C6 C16B C15B 24.8(14)
C6 C7 N1 C12 174.92(17)
C8 C7 N1 C11A 172.92(17)
C13 C12 N1 C7 -23.1(3)
C13 C12 N1 C11A 158.89(17)
C15A C11A N1 C7 -18.9(3)
C15A C11A N1 C12 159.14(19)
C8 C9 O1 C2 -179.75(16)
C10 C9 O1 C2 -0.2(3)
O2 C2 O1 C9 178.66(16)
C3 C2 O1 C9 -1.6(2)
N2 C1 O3 C21 -0.3(2)
C3 C1 O3 C21 -179.12(16)
C22 C21 O3 C1 -0.41(19)
C20 C21 O3 C1 179.5(2)
O3 C1 N2 C22 0.9(2)
C3 C1 N2 C22 179.53(18)
C21 C22 N2 C1 -1.1(2)
C17 C22 N2 C1 178.6(2)
